data_4109136
loop_
_publ_author_name
'Yuichi Shimazaki'
'Tatsuo Yajima'
'Fumito Tani'
'Satoru Karasawa'
'Koichi Fukui'
'Yoshinori Naruta'
'Osamu Yamauchi'

_publ_section_title
;
 Syntheses and Electronic Structures of One-Electron-Oxidized Group 10
 Metal(II)-(Disalicylidene)diamine Complexes (Metal = Ni, Pd, Pt)
;
_journal_name_full 'Journal of the American Chemical Society'
_journal_page_first 2559
_journal_page_last 2568
_journal_paper_doi 10.1021/ja067022r
_journal_volume 129
_journal_year 2007
_chemical_formula_moiety 'C32 H46 N2 Ni O2 '
_chemical_formula_sum 'C32 H46 N2 Ni O2'
_chemical_formula_weight 549.43
_space_group_IT_number 60
_symmetry_cell_setting orthorhombic
_symmetry_Int_Tables_number 60
_symmetry_space_group_name_Hall '-P 2n 2ab'
_symmetry_space_group_name_H-M 'P b c n'
_cell_angle_alpha 90
_cell_angle_beta 90
_cell_angle_gamma 90
_cell_formula_units_Z 4
_cell_length_a 26.287(6)
_cell_length_b 10.919(3)
_cell_length_c 10.265(3)
_cell_measurement_reflns_used 23106
_cell_measurement_temperature 133.2
_cell_measurement_theta_max 27.4
_cell_measurement_theta_min 3.0
_cell_volume 2946.3(14)
_computing_cell_refinement PROCESS-AUTO
_computing_data_collection PROCESS-AUTO
_computing_data_reduction 'teXsan Ver. 1.11'
_computing_publication_material 'teXsan Ver. 1.11'
_computing_structure_refinement 'teXsan Ver. 1.10'
_computing_structure_solution SIR92
_diffrn_detector_area_resol_mean 10.00
_diffrn_measured_fraction_theta_full 0.9985
_diffrn_measured_fraction_theta_max 0.9985
_diffrn_measurement_device_type 'Rigaku RAXIS-RAPID Imaging Plate'
_diffrn_measurement_method \w
_diffrn_radiation_type 'Mo K\a'
_diffrn_radiation_wavelength 0.7107
_diffrn_reflns_limit_h_max 34
_diffrn_reflns_limit_h_min 0
_diffrn_reflns_limit_k_max 0
_diffrn_reflns_limit_k_min -14
_diffrn_reflns_limit_l_max 13
_diffrn_reflns_limit_l_min 0
_diffrn_reflns_number 7656
_diffrn_reflns_theta_full 27.48
_diffrn_reflns_theta_max 27.48
_exptl_absorpt_coefficient_mu 0.689
_exptl_absorpt_correction_T_max 0.966
_exptl_absorpt_correction_T_min 0.708
_exptl_absorpt_correction_type multi-scan
_exptl_absorpt_process_details '(Higashi, 1995)'
_exptl_crystal_colour brown
_exptl_crystal_density_diffrn 1.239
_exptl_crystal_description needle
_exptl_crystal_size_max 0.500
_exptl_crystal_size_mid 0.050
_exptl_crystal_size_min 0.050
_refine_diff_density_max 0.87
_refine_diff_density_min -0.60
_refine_ls_extinction_method none
_refine_ls_goodness_of_fit_ref 0.816
_refine_ls_hydrogen_treatment noref
_refine_ls_number_parameters 168
_refine_ls_number_reflns 3380
_refine_ls_R_factor_gt 0.0427
_refine_ls_shift/su_max 0.0077
_refine_ls_structure_factor_coef Fsqd
_refine_ls_weighting_details 'w = 1/[\s^2^(Fo^2^) + (0.01000(Max(Fo^2^,0) + 2Fc^2^)/3)^2^]'
_refine_ls_weighting_scheme calc
_refine_ls_wR_factor_ref 0.0919
_reflns_number_gt 1745
_reflns_number_total 3380
_reflns_threshold_expression F^2^>2.0\s(F^2^)
_cod_data_source_file ja067022rsi20060930_040118.cif
_cod_data_source_block SHIMAZAKI
_cod_original_cell_volume 2946(1)
_cod_original_formula_sum 'C32 H46 N2 Ni O2 '
_cod_database_code 4109136

loop_
_symmetry_equiv_pos_as_xyz
x,y,z
1/2-x,1/2-y,1/2+z
1/2+x,1/2-y,-z
-x,y,1/2-z
-x,-y,-z
1/2+x,1/2+y,1/2-z
1/2-x,1/2+y,z
x,-y,1/2+z

loop_
_atom_site_label
_atom_site_type_symbol
_atom_site_fract_x
_atom_site_fract_y
_atom_site_fract_z
_atom_site_U_iso_or_equiv
_atom_site_adp_type
_atom_site_occupancy
_atom_site_calc_flag
_atom_site_refinement_flags
Ni(1) Ni 0.5000 0.02409(4) 0.7500 0.0142(1) Uani 1.00 d S
O(1) O 0.53425(7) 0.1474(2) 0.8362(2) 0.0174(5) Uani 1.00 d .
N(1) N 0.52685(9) -0.0995(2) 0.8517(2) 0.0169(7) Uani 1.00 d .
C(1) C 0.5731(1) 0.1352(3) 0.9156(3) 0.0160(7) Uani 1.00 d .
C(2) C 0.60531(10) 0.2385(3) 0.9411(3) 0.0165(7) Uani 1.00 d .
C(3) C 0.64391(10) 0.2238(3) 1.0326(3) 0.0180(8) Uani 1.00 d .
C(4) C 0.65416(10) 0.1148(3) 1.1000(3) 0.0180(7) Uani 1.00 d .
C(5) C 0.62413(9) 0.0161(3) 1.0726(3) 0.0180(7) Uani 1.00 d .
C(6) C 0.58453(9) 0.0232(3) 0.9792(3) 0.0163(8) Uani 1.00 d .
C(7) C 0.5589(1) -0.0879(3) 0.9457(3) 0.0178(8) Uani 1.00 d .
C(8) C 0.5044(1) -0.2198(2) 0.8236(3) 0.0177(7) Uani 1.00 d .
C(9) C 0.5972(1) 0.3594(3) 0.8694(3) 0.0174(8) Uani 1.00 d .
C(10) C 0.5450(1) 0.4146(3) 0.9059(3) 0.0248(9) Uani 1.00 d .
C(11) C 0.5989(1) 0.3378(3) 0.7207(3) 0.0229(9) Uani 1.00 d .
C(12) C 0.6384(1) 0.4543(3) 0.9007(3) 0.0267(9) Uani 1.00 d .
C(13) C 0.6991(1) 0.1092(3) 1.1941(3) 0.0228(8) Uani 1.00 d .
C(14) C 0.70485(10) -0.0178(3) 1.2559(4) 0.0304(8) Uani 1.00 d .
C(15) C 0.6920(1) 0.2027(3) 1.3041(3) 0.0345(10) Uani 1.00 d .
C(16) C 0.7486(1) 0.1382(3) 1.1192(3) 0.0333(9) Uani 1.00 d .
H(1) H 0.6648 0.2948 1.0509 0.0247 Uiso 1.00 calc .
H(2) H 0.6299 -0.0604 1.1174 0.0230 Uiso 1.00 calc .
H(3) H 0.5661 -0.1592 0.9973 0.0223 Uiso 1.00 calc .
H(4) H 0.5264 -0.2851 0.8515 0.0252 Uiso 1.00 calc .
H(5) H 0.4690 -0.2290 0.8709 0.0252 Uiso 1.00 calc .
H(6) H 0.5436 0.4326 0.9970 0.0326 Uiso 1.00 calc .
H(7) H 0.5388 0.4882 0.8585 0.0326 Uiso 1.00 calc .
H(8) H 0.5182 0.3577 0.8864 0.0326 Uiso 1.00 calc .
H(9) H 0.5738 0.2787 0.6968 0.0292 Uiso 1.00 calc .
H(10) H 0.5922 0.4122 0.6760 0.0292 Uiso 1.00 calc .
H(11) H 0.6315 0.3079 0.6960 0.0292 Uiso 1.00 calc .
H(12) H 0.6707 0.4259 0.8777 0.0342 Uiso 1.00 calc .
H(13) H 0.6311 0.5295 0.8572 0.0342 Uiso 1.00 calc .
H(14) H 0.6379 0.4709 0.9938 0.0342 Uiso 1.00 calc .
H(15) H 0.6750 -0.0397 1.3025 0.0376 Uiso 1.00 calc .
H(16) H 0.7108 -0.0788 1.1899 0.0376 Uiso 1.00 calc .
H(17) H 0.7332 -0.0193 1.3145 0.0376 Uiso 1.00 calc .
H(18) H 0.7199 0.2010 1.3630 0.0424 Uiso 1.00 calc .
H(19) H 0.6901 0.2843 1.2672 0.0424 Uiso 1.00 calc .
H(20) H 0.6614 0.1879 1.3503 0.0424 Uiso 1.00 calc .
H(21) H 0.7771 0.1378 1.1766 0.0418 Uiso 1.00 calc .
H(22) H 0.7543 0.0786 1.0522 0.0418 Uiso 1.00 calc .
H(23) H 0.7461 0.2169 1.0794 0.0418 Uiso 1.00 calc .

loop_
_atom_site_aniso_label
_atom_site_aniso_U_11
_atom_site_aniso_U_22
_atom_site_aniso_U_33
_atom_site_aniso_U_12
_atom_site_aniso_U_13
_atom_site_aniso_U_23
Ni(1) 0.0121(2) 0.0123(2) 0.0182(2) 0.0000 -0.0004(3) 0.0000
O(1) 0.0121(9) 0.017(1) 0.023(1) -0.0004(8) -0.0050(10) -0.002(1)
N(1) 0.022(1) 0.013(1) 0.016(1) 0.003(1) -0.000(1) -0.001(1)
C(1) 0.013(1) 0.017(2) 0.017(2) -0.001(1) 0.001(1) -0.003(1)
C(2) 0.014(1) 0.015(2) 0.021(2) 0.001(1) 0.003(1) -0.002(1)
C(3) 0.012(1) 0.022(2) 0.020(2) -0.005(1) 0.001(1) -0.006(2)
C(4) 0.013(1) 0.025(2) 0.016(2) 0.000(1) -0.001(1) -0.002(1)
C(5) 0.016(1) 0.018(2) 0.020(2) 0.004(1) 0.002(1) 0.001(2)
C(6) 0.013(1) 0.016(2) 0.020(2) -0.000(1) -0.001(1) -0.000(2)
C(7) 0.018(1) 0.017(2) 0.018(2) 0.002(1) 0.000(1) 0.004(1)
C(8) 0.017(1) 0.014(1) 0.022(1) -0.002(2) -0.001(2) 0.002(1)
C(9) 0.016(1) 0.015(2) 0.021(2) -0.002(1) -0.001(1) -0.001(1)
C(10) 0.024(2) 0.016(2) 0.034(2) 0.002(1) 0.005(2) 0.002(2)
C(11) 0.023(1) 0.022(2) 0.023(2) -0.003(1) 0.003(1) 0.003(1)
C(12) 0.023(1) 0.022(2) 0.035(2) -0.007(1) 0.000(2) -0.003(2)
C(13) 0.018(1) 0.031(2) 0.019(2) -0.003(1) -0.003(1) 0.002(2)
C(14) 0.024(1) 0.039(2) 0.028(2) -0.001(1) -0.009(2) 0.005(2)
C(15) 0.037(2) 0.040(2) 0.026(2) -0.003(2) -0.009(2) -0.004(2)
C(16) 0.015(1) 0.056(2) 0.029(2) -0.004(2) -0.002(2) 0.005(2)

loop_
_atom_type_symbol
_atom_type_description
_atom_type_scat_dispersion_real
_atom_type_scat_dispersion_imag
_atom_type_scat_source
C C 0.003 0.002
;International Tables for Crystallography
(1992, Vol. C, Tables 4.2.6.8 and 6.1.1.1)
;
H H 0.000 0.000
;International Tables for Crystallography
(1992, Vol. C, Table 6.1.1.2)
;
O O 0.011 0.006
;International Tables for Crystallography
(1992, Vol. C, Tables 4.2.6.8 and 6.1.1.1)
;
N N 0.006 0.003
;International Tables for Crystallography
(1992, Vol. C, Tables 4.2.6.8 and 6.1.1.1)
;
Ni Ni 0.339 1.112
;International Tables for Crystallography
(1992, Vol. C, Tables 4.2.6.8 and 6.1.1.1)
;

loop_
_geom_angle_atom_site_label_1
_geom_angle_atom_site_label_2
_geom_angle_atom_site_label_3
_geom_angle
_geom_angle_site_symmetry_1
_geom_angle_site_symmetry_3
_geom_angle_publ_flag
O(1) Ni(1) O(1) 86.3(1) . 4_656 yes
O(1) Ni(1) N(1) 94.36(9) . . yes
O(1) Ni(1) N(1) 172.2(1) . 4_656 yes
O(1) Ni(1) N(1) 172.2(1) 4_656 . yes
O(1) Ni(1) N(1) 94.36(9) 4_656 4_656 yes
N(1) Ni(1) N(1) 86.1(2) . 4_656 yes
Ni(1) O(1) C(1) 127.0(2) . . yes
Ni(1) N(1) C(7) 127.0(2) . . yes
Ni(1) N(1) C(8) 112.9(2) . . yes
C(7) N(1) C(8) 119.9(3) . . yes
O(1) C(1) C(2) 119.5(3) . . yes
O(1) C(1) C(6) 122.6(2) . . yes
C(2) C(1) C(6) 118.0(3) . . yes
C(1) C(2) C(3) 117.6(3) . . yes
C(1) C(2) C(9) 120.7(2) . . yes
C(3) C(2) C(9) 121.8(3) . . yes
C(2) C(3) C(4) 124.8(3) . . yes
C(3) C(4) C(5) 117.2(3) . . yes
C(3) C(4) C(13) 119.7(3) . . yes
C(5) C(4) C(13) 123.1(3) . . yes
C(4) C(5) C(6) 121.5(3) . . yes
C(1) C(6) C(5) 120.9(3) . . yes
C(1) C(6) C(7) 121.4(2) . . yes
C(5) C(6) C(7) 117.6(3) . . yes
N(1) C(7) C(6) 125.0(3) . . yes
N(1) C(8) C(8) 104.8(2) . 4_656 yes
C(2) C(9) C(10) 110.1(2) . . yes
C(2) C(9) C(11) 109.9(2) . . yes
C(2) C(9) C(12) 112.7(2) . . yes
C(10) C(9) C(11) 108.9(3) . . yes
C(10) C(9) C(12) 108.2(2) . . yes
C(11) C(9) C(12) 106.9(3) . . yes
C(4) C(13) C(14) 112.0(2) . . yes
C(4) C(13) C(15) 110.2(2) . . yes
C(4) C(13) C(16) 109.2(2) . . yes
C(14) C(13) C(15) 108.1(3) . . yes
C(14) C(13) C(16) 108.0(2) . . yes
C(15) C(13) C(16) 109.3(3) . . yes

loop_
_geom_bond_atom_site_label_1
_geom_bond_atom_site_label_2
_geom_bond_distance
_geom_bond_site_symmetry_2
_geom_bond_publ_flag
Ni(1) O(1) 1.846(2) . yes
Ni(1) O(1) 1.846(2) 4_656 yes
Ni(1) N(1) 1.846(2) . yes
Ni(1) N(1) 1.846(2) 4_656 yes
O(1) C(1) 1.313(3) . yes
N(1) C(7) 1.286(4) . yes
N(1) C(8) 1.469(3) . yes
C(1) C(2) 1.435(4) . yes
C(1) C(6) 1.419(4) . yes
C(2) C(3) 1.392(4) . yes
C(2) C(9) 1.526(4) . yes
C(3) C(4) 1.403(4) . yes
C(4) C(5) 1.365(4) . yes
C(4) C(13) 1.527(4) . yes
C(5) C(6) 1.417(4) . yes
C(6) C(7) 1.430(4) . yes
C(8) C(8) 1.528(6) 4_656 yes
C(9) C(10) 1.546(4) . yes
C(9) C(11) 1.545(4) . yes
C(9) C(12) 1.532(4) . yes
C(13) C(14) 1.532(5) . yes
C(13) C(15) 1.534(4) . yes
C(13) C(16) 1.544(4) . yes
